data_7110066
loop_
_publ_author_name
'Andrew D. Burrows'
'Monika Jurcic'
'Luke L. Keenan'
'Rebecca A. Lane'
'Mary F. Mahon'
'Mark R. Warren'
'Harriott Nowell'
'Michael Paradowski'
'John Spencer'

_publ_section_title
;
 Incorporation by coordination and release of the iron chelator drug
 deferiprone from zinc-based metal-organic frameworks
;
_journal_name_full Chem.Commun.
_journal_page_first 11260
_journal_paper_doi 10.1039/c3cc45689g
_journal_volume 49
_journal_year 2013
_chemical_formula_sum 'C33 H33 N5 O11 Zn3'
_chemical_formula_weight 903.76
_chemical_name_systematic
; 
 ? 
;
_space_group_IT_number 14
_symmetry_cell_setting monoclinic
_symmetry_space_group_name_Hall '-P 2yn'
_symmetry_space_group_name_H-M 'P 1 21/n 1'
_atom_sites_solution_hydrogens geom
_atom_sites_solution_primary direct
_atom_sites_solution_secondary difmap
_audit_creation_method SHELXL-97
_cell_angle_alpha 90.00
_cell_angle_beta 108.518(1)
_cell_angle_gamma 90.00
_cell_formula_units_Z 2
_cell_length_a 9.7350(1)
_cell_length_b 18.8760(3)
_cell_length_c 11.5940(2)
_cell_measurement_reflns_used 28782
_cell_measurement_temperature 150(2)
_cell_measurement_theta_max 27.485
_cell_measurement_theta_min 2.910
_cell_volume 2020.18(5)
_computing_cell_refinement 'HKL Scalepack (Otwinowski & Minor 1997)'
_computing_data_collection 'Collect (Bruker AXS BV, 1997-2004)'
_computing_data_reduction 'Denzo & Scalepack (Otwinowski & Minor, 1997)'
_computing_molecular_graphics 'ORTEX (P.McArdle, 1995)'
_computing_publication_material 'SHELXL-97/2 (Sheldrick,1997)'
_computing_structure_refinement 'SHELXL-97 (Sheldrick, 1997)'
_computing_structure_solution 'SHELXS-97 (Sheldrick, 1990)'
_diffrn_ambient_temperature 150(2)
_diffrn_measured_fraction_theta_full 0.995
_diffrn_measured_fraction_theta_max 0.995
_diffrn_measurement_device_type '95mm CCD camera on \k-goniostat'
_diffrn_measurement_method CCD
_diffrn_radiation_monochromator graphite
_diffrn_radiation_source 'fine-focus sealed tube'
_diffrn_radiation_type MoK\a
_diffrn_radiation_wavelength 0.71073
_diffrn_reflns_av_R_equivalents 0.0000
_diffrn_reflns_av_sigmaI/netI 0.0289
_diffrn_reflns_limit_h_max 11
_diffrn_reflns_limit_h_min -12
_diffrn_reflns_limit_k_max 24
_diffrn_reflns_limit_k_min 0
_diffrn_reflns_limit_l_max 15
_diffrn_reflns_limit_l_min 0
_diffrn_reflns_number 4622
_diffrn_reflns_theta_full 27.49
_diffrn_reflns_theta_max 27.49
_diffrn_reflns_theta_min 3.71
_exptl_absorpt_coefficient_mu 1.832
_exptl_absorpt_correction_T_max 0.573
_exptl_absorpt_correction_T_min 0.535
_exptl_absorpt_correction_type multi-scan
_exptl_absorpt_process_details
;
multi-scan from symmetry-related measurements 
 Sortav (Blessing 1995)
;
_exptl_crystal_colour colorless
_exptl_crystal_density_diffrn 1.486
_exptl_crystal_density_method 'not measured'
_exptl_crystal_description block
_exptl_crystal_F_000 920
_exptl_crystal_size_max 0.30
_exptl_crystal_size_mid 0.25
_exptl_crystal_size_min 0.25
_platon_squeeze_details
;
;
_refine_diff_density_max 1.029
_refine_diff_density_min -0.613
_refine_diff_density_rms 0.086
_refine_ls_extinction_method none
_refine_ls_goodness_of_fit_ref 1.088
_refine_ls_hydrogen_treatment constr
_refine_ls_matrix_type full
_refine_ls_number_parameters 234
_refine_ls_number_reflns 4622
_refine_ls_number_restraints 0
_refine_ls_restrained_S_all 1.088
_refine_ls_R_factor_all 0.0479
_refine_ls_R_factor_gt 0.0355
_refine_ls_shift/su_max 0.000
_refine_ls_shift/su_mean 0.000
_refine_ls_structure_factor_coef Fsqd
_refine_ls_weighting_details 'calc w=1/[\s^2^(Fo^2^)+(0.0638P)^2^+1.0276P] where P=(Fo^2^+2Fc^2^)/3'
_refine_ls_weighting_scheme calc
_refine_ls_wR_factor_gt 0.1094
_refine_ls_wR_factor_ref 0.1149
_reflns_number_gt 3663
_reflns_number_total 4622
_reflns_threshold_expression >2sigma(I)
_cod_data_source_file c3cc45689g.txt
_cod_data_source_block cmpd3_k13mfm1
_cod_original_sg_symbol_H-M P21/n
_cod_database_code 7110066

loop_
_symmetry_equiv_pos_as_xyz
'x, y, z'
'-x+1/2, y+1/2, -z+1/2'
'-x, -y, -z'
'x-1/2, -y-1/2, z-1/2'

loop_
_atom_site_label
_atom_site_type_symbol
_atom_site_fract_x
_atom_site_fract_y
_atom_site_fract_z
_atom_site_U_iso_or_equiv
_atom_site_adp_type
_atom_site_occupancy
_atom_site_symmetry_multiplicity
_atom_site_calc_flag
_atom_site_refinement_flags
Zn1 Zn 1.0000 0.0000 1.0000 0.01966(12) Uani 1 2 d S
Zn2 Zn 0.63894(3) -0.004827(12) 0.95793(2) 0.02066(11) Uani 1 1 d .
O1 O 0.6650(2) -0.09998(9) 0.90155(18) 0.0372(4) Uani 1 1 d .
O2 O 0.8996(2) -0.09383(9) 0.91765(18) 0.0382(5) Uani 1 1 d .
O3 O 0.8473(2) -0.42105(10) 0.63933(19) 0.0421(5) Uani 1 1 d .
O4 O 0.6215(2) -0.43605(9) 0.64349(17) 0.0363(4) Uani 1 1 d .
O5 O 0.5864(2) 0.00706(9) 1.11239(15) 0.0295(4) Uani 1 1 d .
O6 O 0.84163(18) 0.01125(8) 1.08248(15) 0.0251(4) Uani 1 1 d .
N1 N 0.8071(3) 0.06025(18) 1.4130(2) 0.0588(8) Uani 1 1 d .
N2 N 0.4813(6) -0.3227(4) 0.6798(7) 0.093(3) Uani 0.55 1 d P
H2A H 0.4689 -0.3664 0.6522 0.112 Uiso 0.55 1 calc PR
H2B H 0.4059 -0.2970 0.6800 0.112 Uiso 0.55 1 calc PR
N2A N 1.0351(8) -0.2128(4) 0.9004(9) 0.102(3) Uani 0.45 1 d P
H2A1 H 1.0498 -0.1718 0.9385 0.122 Uiso 0.45 1 calc PR
H2A2 H 1.1093 -0.2395 0.9003 0.122 Uiso 0.45 1 calc PR
C1 C 0.7820(3) -0.12455(12) 0.8895(2) 0.0292(5) Uani 1 1 d .
C2 C 0.7715(3) -0.19764(13) 0.8350(2) 0.0318(6) Uani 1 1 d .
C3 C 0.6364(3) -0.22680(15) 0.7776(3) 0.0432(7) Uani 1 1 d .
H3 H 0.5520 -0.2007 0.7749 0.052 Uiso 1 1 calc R
C4 C 0.6217(3) -0.29378(15) 0.7237(3) 0.0414(7) Uani 1 1 d .
C5 C 0.7470(3) -0.33080(13) 0.7266(2) 0.0311(5) Uani 1 1 d .
C6 C 0.8799(3) -0.30219(16) 0.7851(3) 0.0493(8) Uani 1 1 d .
H6 H 0.9645 -0.3283 0.7884 0.059 Uiso 1 1 calc R
C7 C 0.8947(3) -0.23554(16) 0.8402(3) 0.0494(8) Uani 1 1 d .
C8 C 0.7364(3) -0.40159(13) 0.6651(2) 0.0297(5) Uani 1 1 d .
C9 C 0.6976(3) 0.02574(13) 1.2079(2) 0.0275(5) Uani 1 1 d .
C10 C 0.8357(3) 0.02827(13) 1.1892(2) 0.0284(5) Uani 1 1 d .
C11 C 0.9550(3) 0.0486(2) 1.2865(3) 0.0525(8) Uani 1 1 d .
H11 H 1.0482 0.0516 1.2771 0.063 Uiso 1 1 calc R
C12 C 0.9365(4) 0.0643(3) 1.3963(3) 0.0711(12) Uani 1 1 d .
H12 H 1.0182 0.0784 1.4623 0.085 Uiso 1 1 calc R
C13 C 0.6865(3) 0.04015(16) 1.3214(2) 0.0389(6) Uani 1 1 d .
C14 C 0.5482(3) 0.0323(2) 1.3517(3) 0.0593(10) Uani 1 1 d .
H14A H 0.5619 -0.0027 1.4168 0.089 Uiso 1 1 calc R
H14B H 0.4707 0.0165 1.2794 0.089 Uiso 1 1 calc R
H14C H 0.5218 0.0781 1.3787 0.089 Uiso 1 1 calc R
C15 C 0.7969(4) 0.0785(3) 1.5339(3) 0.0986(18) Uani 1 1 d .
H15A H 0.8942 0.0875 1.5904 0.148 Uiso 1 1 calc R
H15B H 0.7525 0.0391 1.5642 0.148 Uiso 1 1 calc R
H15C H 0.7373 0.1211 1.5272 0.148 Uiso 1 1 calc R

loop_
_atom_site_aniso_label
_atom_site_aniso_U_11
_atom_site_aniso_U_22
_atom_site_aniso_U_33
_atom_site_aniso_U_23
_atom_site_aniso_U_13
_atom_site_aniso_U_12
Zn1 0.0182(2) 0.0172(2) 0.0266(2) -0.00021(12) 0.01134(16) 0.00036(12)
Zn2 0.01956(17) 0.02223(17) 0.02391(17) 0.00003(9) 0.01216(12) -0.00036(9)
O1 0.0352(10) 0.0278(9) 0.0516(11) -0.0160(8) 0.0179(9) -0.0036(7)
O2 0.0422(11) 0.0266(9) 0.0552(12) -0.0162(8) 0.0287(9) -0.0116(8)
O3 0.0299(10) 0.0388(10) 0.0607(12) -0.0267(9) 0.0187(9) -0.0064(8)
O4 0.0398(11) 0.0346(10) 0.0408(10) -0.0163(8) 0.0217(8) -0.0138(8)
O5 0.0217(9) 0.0463(11) 0.0235(8) -0.0031(7) 0.0116(7) -0.0024(7)
O6 0.0217(9) 0.0333(8) 0.0234(8) -0.0039(6) 0.0118(7) -0.0023(6)
N1 0.0418(15) 0.109(2) 0.0272(12) -0.0200(14) 0.0137(11) -0.0021(15)
N2 0.039(3) 0.089(5) 0.140(6) -0.072(5) 0.013(3) 0.003(3)
N2A 0.052(4) 0.078(5) 0.168(9) -0.083(6) 0.025(5) -0.003(4)
C1 0.0384(14) 0.0224(11) 0.0317(13) -0.0052(9) 0.0181(11) -0.0043(10)
C2 0.0393(15) 0.0249(12) 0.0369(14) -0.0091(10) 0.0199(11) -0.0072(10)
C3 0.0377(16) 0.0358(14) 0.0575(18) -0.0182(13) 0.0169(14) -0.0014(12)
C4 0.0381(16) 0.0368(14) 0.0502(16) -0.0196(12) 0.0151(13) -0.0058(12)
C5 0.0351(14) 0.0255(12) 0.0367(14) -0.0084(10) 0.0169(11) -0.0058(10)
C6 0.0325(16) 0.0399(16) 0.077(2) -0.0272(15) 0.0196(15) -0.0030(12)
C7 0.0379(16) 0.0403(16) 0.072(2) -0.0281(15) 0.0204(15) -0.0105(12)
C8 0.0309(13) 0.0272(12) 0.0330(13) -0.0091(10) 0.0131(11) -0.0046(10)
C9 0.0269(12) 0.0320(12) 0.0258(12) 0.0008(10) 0.0118(10) 0.0026(10)
C10 0.0281(13) 0.0329(12) 0.0273(12) -0.0024(10) 0.0131(10) 0.0004(10)
C11 0.0294(15) 0.096(3) 0.0336(15) -0.0137(16) 0.0114(12) -0.0103(16)
C12 0.0391(18) 0.137(4) 0.0362(17) -0.030(2) 0.0107(14) -0.017(2)
C13 0.0329(14) 0.0609(18) 0.0256(13) -0.0025(12) 0.0131(11) 0.0062(13)
C14 0.0388(17) 0.117(3) 0.0288(15) -0.0035(18) 0.0204(13) 0.0094(19)
C15 0.060(2) 0.202(6) 0.0348(19) -0.047(3) 0.0165(17) 0.000(3)

loop_
_atom_type_symbol
_atom_type_description
_atom_type_scat_dispersion_real
_atom_type_scat_dispersion_imag
_atom_type_scat_source
C C 0.0033 0.0016 'International Tables Vol C Tables 4.2.6.8 and 6.1.1.4'
H H 0.0000 0.0000 'International Tables Vol C Tables 4.2.6.8 and 6.1.1.4'
O O 0.0106 0.0060 'International Tables Vol C Tables 4.2.6.8 and 6.1.1.4'
N N 0.0061 0.0033 'International Tables Vol C Tables 4.2.6.8 and 6.1.1.4'
Zn Zn 0.2839 1.4301 'International Tables Vol C Tables 4.2.6.8 and 6.1.1.4'

loop_
_geom_angle_atom_site_label_1
_geom_angle_atom_site_label_2
_geom_angle_atom_site_label_3
_geom_angle
_geom_angle_site_symmetry_1
_geom_angle_site_symmetry_3
O6 Zn1 O6 180.0 . 3_757
O6 Zn1 O4 89.56(7) . 2_656
O6 Zn1 O4 90.44(7) 3_757 2_656
O6 Zn1 O4 90.44(7) . 4_656
O6 Zn1 O4 89.56(7) 3_757 4_656
O4 Zn1 O4 180.0 2_656 4_656
O6 Zn1 O2 90.62(6) . 3_757
O6 Zn1 O2 89.38(6) 3_757 3_757
O4 Zn1 O2 86.49(8) 2_656 3_757
O4 Zn1 O2 93.51(8) 4_656 3_757
O6 Zn1 O2 89.38(6) . .
O6 Zn1 O2 90.62(6) 3_757 .
O4 Zn1 O2 93.51(8) 2_656 .
O4 Zn1 O2 86.49(8) 4_656 .
O2 Zn1 O2 180.0 3_757 .
O1 Zn2 O3 120.41(9) . 2_656
O1 Zn2 O5 119.56(8) . .
O3 Zn2 O5 119.94(8) 2_656 .
O1 Zn2 O6 99.93(7) . .
O3 Zn2 O6 93.37(7) 2_656 .
O5 Zn2 O6 79.55(7) . .
O1 Zn2 O5 94.75(7) . 3_657
O3 Zn2 O5 92.67(7) 2_656 3_657
O5 Zn2 O5 79.52(8) . 3_657
O6 Zn2 O5 158.47(7) . 3_657
O1 Zn2 Zn2 111.76(6) . 3_657
O3 Zn2 Zn2 110.53(6) 2_656 3_657
O5 Zn2 Zn2 40.45(5) . 3_657
O6 Zn2 Zn2 119.84(5) . 3_657
O5 Zn2 Zn2 39.07(5) 3_657 3_657
C1 O1 Zn2 125.76(16) . .
C1 O2 Zn1 140.98(16) . .
C8 O3 Zn2 125.94(16) . 2_646
C8 O4 Zn1 134.79(16) . 2_646
C9 O5 Zn2 113.57(15) . .
C9 O5 Zn2 144.08(15) . 3_657
Zn2 O5 Zn2 100.48(8) . 3_657
C10 O6 Zn2 112.42(15) . .
C10 O6 Zn1 137.09(16) . .
Zn2 O6 Zn1 110.42(7) . .
C12 N1 C13 121.4(2) . .
C12 N1 C15 118.4(3) . .
C13 N1 C15 120.2(3) . .
C4 N2 H2A 120.0 . .
C4 N2 H2B 120.0 . .
H2A N2 H2B 120.0 . .
C7 N2A H2A1 120.0 . .
C7 N2A H2A2 120.0 . .
H2A1 N2A H2A2 120.0 . .
O2 C1 O1 125.9(2) . .
O2 C1 C2 118.4(2) . .
O1 C1 C2 115.7(2) . .
C7 C2 C3 119.6(2) . .
C7 C2 C1 120.9(2) . .
C3 C2 C1 119.5(2) . .
C2 C3 C4 121.4(3) . .
C2 C3 H3 119.3 . .
C4 C3 H3 119.3 . .
C5 C4 C3 118.5(2) . .
C5 C4 N2 123.7(3) . .
C3 C4 N2 117.5(3) . .
C6 C5 C4 119.7(2) . .
C6 C5 C8 119.9(2) . .
C4 C5 C8 120.4(2) . .
C5 C6 C7 121.7(3) . .
C5 C6 H6 119.1 . .
C7 C6 H6 119.1 . .
C2 C7 N2A 124.3(4) . .
C2 C7 C6 119.0(3) . .
N2A C7 C6 116.6(4) . .
O4 C8 O3 125.4(2) . .
O4 C8 C5 118.7(2) . .
O3 C8 C5 115.8(2) . .
O5 C9 C13 123.9(2) . .
O5 C9 C10 116.0(2) . .
C13 C9 C10 120.0(2) . .
O6 C10 C11 124.3(2) . .
O6 C10 C9 117.8(2) . .
C11 C10 C9 117.9(2) . .
C12 C11 C10 119.4(3) . .
C12 C11 H11 120.3 . .
C10 C11 H11 120.3 . .
N1 C12 C11 121.9(3) . .
N1 C12 H12 119.0 . .
C11 C12 H12 119.0 . .
N1 C13 C9 119.2(2) . .
N1 C13 C14 117.4(2) . .
C9 C13 C14 123.4(3) . .
C13 C14 H14A 109.5 . .
C13 C14 H14B 109.5 . .
H14A C14 H14B 109.5 . .
C13 C14 H14C 109.5 . .
H14A C14 H14C 109.5 . .
H14B C14 H14C 109.5 . .
N1 C15 H15A 109.5 . .
N1 C15 H15B 109.5 . .
H15A C15 H15B 109.5 . .
N1 C15 H15C 109.5 . .
H15A C15 H15C 109.5 . .
H15B C15 H15C 109.5 . .

loop_
_geom_bond_atom_site_label_1
_geom_bond_atom_site_label_2
_geom_bond_distance
_geom_bond_site_symmetry_2
Zn1 O6 2.0671(16) .
Zn1 O6 2.0671(16) 3_757
Zn1 O4 2.0913(17) 2_656
Zn1 O4 2.0913(17) 4_656
Zn1 O2 2.1002(17) 3_757
Zn1 O2 2.1002(17) .
Zn2 O1 1.9552(17) .
Zn2 O3 1.9712(17) 2_656
Zn2 O5 2.0248(17) .
Zn2 O6 2.0642(17) .
Zn2 O5 2.0843(18) 3_657
Zn2 Zn2 3.1590(5) 3_657
O1 C1 1.278(3) .
O2 C1 1.231(3) .
O3 C8 1.263(3) .
O3 Zn2 1.9712(17) 2_646
O4 C8 1.249(3) .
O4 Zn1 2.0914(17) 2_646
O5 C9 1.327(3) .
O5 Zn2 2.0843(18) 3_657
O6 C10 1.297(3) .
N1 C12 1.336(4) .
N1 C13 1.363(4) .
N1 C15 1.477(4) .
N2 C4 1.409(6) .
N2 H2A 0.8800 .
N2 H2B 0.8800 .
N2A C7 1.391(8) .
N2A H2A1 0.8800 .
N2A H2A2 0.8800 .
C1 C2 1.507(3) .
C2 C7 1.381(4) .
C2 C3 1.385(4) .
C3 C4 1.398(4) .
C3 H3 0.9500 .
C4 C5 1.396(4) .
C5 C6 1.367(4) .
C5 C8 1.503(3) .
C6 C7 1.397(4) .
C6 H6 0.9500 .
C9 C13 1.381(3) .
C9 C10 1.429(3) .
C10 C11 1.392(4) .
C11 C12 1.373(4) .
C11 H11 0.9500 .
C12 H12 0.9500 .
C13 C14 1.503(4) .
C14 H14A 0.9800 .
C14 H14B 0.9800 .
C14 H14C 0.9800 .
C15 H15A 0.9800 .
C15 H15B 0.9800 .
C15 H15C 0.9800 .

loop_
_geom_torsion_atom_site_label_1
_geom_torsion_atom_site_label_2
_geom_torsion_atom_site_label_3
_geom_torsion_atom_site_label_4
_geom_torsion
_geom_torsion_site_symmetry_1
_geom_torsion_site_symmetry_4
O3 Zn2 O1 C1 65.3(2) 2_656 .
O5 Zn2 O1 C1 -118.1(2) . .
O6 Zn2 O1 C1 -34.6(2) . .
O5 Zn2 O1 C1 161.2(2) 3_657 .
Zn2 Zn2 O1 C1 -162.45(19) 3_657 .
O6 Zn1 O2 C1 21.0(3) . .
O6 Zn1 O2 C1 -159.0(3) 3_757 .
O4 Zn1 O2 C1 -68.5(3) 2_656 .
O4 Zn1 O2 C1 111.5(3) 4_656 .
O2 Zn1 O2 C1 82(32) 3_757 .
O1 Zn2 O5 C9 102.17(17) . .
O3 Zn2 O5 C9 -81.27(18) 2_656 .
O6 Zn2 O5 C9 6.60(16) . .
O5 Zn2 O5 C9 -168.3(2) 3_657 .
Zn2 Zn2 O5 C9 -168.3(2) 3_657 .
O1 Zn2 O5 Zn2 -89.53(9) . 3_657
O3 Zn2 O5 Zn2 87.03(9) 2_656 3_657
O6 Zn2 O5 Zn2 174.91(8) . 3_657
O5 Zn2 O5 Zn2 0.0 3_657 3_657
O1 Zn2 O6 C10 -125.62(16) . .
O3 Zn2 O6 C10 112.70(17) 2_656 .
O5 Zn2 O6 C10 -7.13(16) . .
O5 Zn2 O6 C10 6.6(3) 3_657 .
Zn2 Zn2 O6 C10 -3.33(17) 3_657 .
O1 Zn2 O6 Zn1 56.90(9) . .
O3 Zn2 O6 Zn1 -64.77(9) 2_656 .
O5 Zn2 O6 Zn1 175.39(9) . .
O5 Zn2 O6 Zn1 -170.84(14) 3_657 .
Zn2 Zn2 O6 Zn1 179.20(4) 3_657 .
O6 Zn1 O6 C10 68(100) 3_757 .
O4 Zn1 O6 C10 -129.8(2) 2_656 .
O4 Zn1 O6 C10 50.2(2) 4_656 .
O2 Zn1 O6 C10 -43.4(2) 3_757 .
O2 Zn1 O6 C10 136.6(2) . .
O6 Zn1 O6 Zn2 -116(4) 3_757 .
O4 Zn1 O6 Zn2 46.73(8) 2_656 .
O4 Zn1 O6 Zn2 -133.27(8) 4_656 .
O2 Zn1 O6 Zn2 133.22(9) 3_757 .
O2 Zn1 O6 Zn2 -46.78(9) . .
Zn1 O2 C1 O1 4.0(5) . .
Zn1 O2 C1 C2 -176.28(19) . .
Zn2 O1 C1 O2 4.3(4) . .
Zn2 O1 C1 C2 -175.38(16) . .
O2 C1 C2 C7 13.7(4) . .
O1 C1 C2 C7 -166.6(3) . .
O2 C1 C2 C3 -165.5(3) . .
O1 C1 C2 C3 14.2(4) . .
C7 C2 C3 C4 -0.5(5) . .
C1 C2 C3 C4 178.6(3) . .
C2 C3 C4 C5 -1.2(5) . .
C2 C3 C4 N2 172.8(5) . .
C3 C4 C5 C6 2.2(4) . .
N2 C4 C5 C6 -171.4(5) . .
C3 C4 C5 C8 -177.4(3) . .
N2 C4 C5 C8 9.0(6) . .
C4 C5 C6 C7 -1.6(5) . .
C8 C5 C6 C7 178.0(3) . .
C3 C2 C7 N2A -176.8(6) . .
C1 C2 C7 N2A 4.1(7) . .
C3 C2 C7 C6 1.2(5) . .
C1 C2 C7 C6 -178.0(3) . .
C5 C6 C7 C2 -0.1(5) . .
C5 C6 C7 N2A 178.0(6) . .
Zn1 O4 C8 O3 -38.1(4) 2_646 .
Zn1 O4 C8 C5 141.70(19) 2_646 .
Zn2 O3 C8 O4 7.6(4) 2_646 .
Zn2 O3 C8 C5 -172.29(17) 2_646 .
C6 C5 C8 O4 159.6(3) . .
C4 C5 C8 O4 -20.9(4) . .
C6 C5 C8 O3 -20.6(4) . .
C4 C5 C8 O3 159.0(3) . .
Zn2 O5 C9 C13 176.8(2) . .
Zn2 O5 C9 C13 16.7(4) 3_657 .
Zn2 O5 C9 C10 -5.2(3) . .
Zn2 O5 C9 C10 -165.35(19) 3_657 .
Zn2 O6 C10 C11 -173.6(3) . .
Zn1 O6 C10 C11 3.0(4) . .
Zn2 O6 C10 C9 6.6(3) . .
Zn1 O6 C10 C9 -176.85(16) . .
O5 C9 C10 O6 -1.1(3) . .
C13 C9 C10 O6 177.0(2) . .
O5 C9 C10 C11 179.1(3) . .
C13 C9 C10 C11 -2.8(4) . .
O6 C10 C11 C12 -178.8(3) . .
C9 C10 C11 C12 1.0(5) . .
C13 N1 C12 C11 0.1(7) . .
C15 N1 C12 C11 -179.6(4) . .
C10 C11 C12 N1 0.4(7) . .
C12 N1 C13 C9 -2.0(5) . .
C15 N1 C13 C9 177.7(4) . .
C12 N1 C13 C14 175.8(4) . .
C15 N1 C13 C14 -4.5(5) . .
O5 C9 C13 N1 -178.7(3) . .
C10 C9 C13 N1 3.3(4) . .
O5 C9 C13 C14 3.6(5) . .
C10 C9 C13 C14 -174.3(3) . .

loop_
_platon_squeeze_void_nr
_platon_squeeze_void_average_x
_platon_squeeze_void_average_y
_platon_squeeze_void_average_z
_platon_squeeze_void_volume
_platon_squeeze_void_count_electrons
_platon_squeeze_void_content
1 -0.050 0.250 0.355 276 35 ' '
2 -0.095 0.750 0.500 276 35 ' '
